data_1527482
loop_
_publ_author_name
'Haradem, P.S.'
'Chamberland, B.L.'
'Gleizes, A.'
'Katz, L.'

_publ_section_title
;
 A structural model for barium platinum oxide, Ba3 Pt2 O7
;
_journal_name_full 'Journal of Solid State Chemistry'
_journal_page_first 217
_journal_page_last 223
_journal_volume 21
_journal_year 1977
_chemical_formula_sum 'Ba3 O7.11 Pt2.07'
_chemical_name_systematic 'Ba3 Pt2.07 O7.11'
_space_group_IT_number 190
_symmetry_space_group_name_Hall 'P -6c -2c'
_symmetry_space_group_name_H-M 'P -6 2 c'
_cell_angle_alpha 90
_cell_angle_beta 90
_cell_angle_gamma 120
_cell_formula_units_Z 4
_cell_length_a 10.108
_cell_length_b 10.108
_cell_length_c 8.638
_cell_volume 764.318
_citation_journal_id_ASTM JSSCBI
_cod_data_source_file Haradem_JSSCBI_1977_806.cif
_cod_data_source_block Ba3O7.11Pt2.07
_cod_original_cell_volume 764.3183
_cod_database_code 1527482

loop_
_symmetry_equiv_pos_as_xyz
x,y,z
-x+y,-x,-z+1/2
-y,x-y,z
x,y,-z+1/2
-x+y,-x,z
-y,x-y,-z+1/2
y,x,z+1/2
x-y,-y,-z
-x,-x+y,z+1/2
y,x,-z
x-y,-y,z+1/2
-x,-x+y,-z

loop_
_atom_site_label
_atom_site_type_symbol
_atom_site_fract_x
_atom_site_fract_y
_atom_site_fract_z
_atom_site_occupancy
_atom_site_U_iso_or_equiv
Pt3 Pt+4 0.4025 0.7378 0.75 0.17 0.0
O1 O-2 0.824 0.336 0.055 1 0.0
Pt6 Pt+4 0 0 0 0.12 0.0
O3 O-2 0.14 0.17 0.25 1 0.0
Ba1 Ba+2 0.3337 0.0192 0.75 1 0.0
Pt2 Pt+4 0.3333 0.6667 0.6984 0.25 0.0
Pt5 Pt+4 0 0 0.0877 0.18 0.0
Ba2 Ba+2 0.6646 0 0 1 0.0
O4 O-2 0.156 0 0 0.74 0.0
O2 O-2 0.168 0.643 0.25 1 0.0
Pt1 Pt+4 0.3333 0.6667 0.0907 1 0.0
Pt4 Pt+4 0 0 0.1554 0.33 0.0
